data_1001270
loop_
_publ_author_name
'Gasperin, M'

_publ_section_title
;
Affinement de la structure de Ti Nb~2~ O~7~ et repartition des cations
;
_journal_coden_ASTM JSSCBI
_journal_name_full 'Journal of Solid State Chemistry'
_journal_page_first 144
_journal_page_last 147
_journal_paper_doi 10.1016/0022-4596(84)90238-X
_journal_volume 53
_journal_year 1984
_chemical_formula_structural 'Ti Nb2 O7'
_chemical_formula_sum 'Nb2 O7 Ti'
_chemical_name_systematic 'Titanium diniobium oxide'
_space_group_IT_number 12
_symmetry_cell_setting monoclinic
_symmetry_Int_Tables_number 12
_symmetry_space_group_name_Hall '-C 2y'
_symmetry_space_group_name_H-M 'C 1 2/m 1'
_cell_angle_alpha 90
_cell_angle_beta 120.19(1)
_cell_angle_gamma 90
_cell_formula_units_Z 6
_cell_length_a 20.351(3)
_cell_length_b 3.801(2)
_cell_length_c 11.882(2)
_cell_volume 794.5
_refine_ls_R_factor_all 0.065
_cod_database_code 1001270

loop_
_symmetry_equiv_pos_as_xyz
x,y,z
x,-y,z
-x,-y,-z
-x,y,-z
1/2+x,1/2+y,z
1/2+x,1/2-y,z
1/2-x,1/2-y,-z
1/2-x,1/2+y,-z

loop_
_atom_site_label
_atom_site_type_symbol
_atom_site_symmetry_multiplicity
_atom_site_Wyckoff_symbol
_atom_site_fract_x
_atom_site_fract_y
_atom_site_fract_z
_atom_site_occupancy
_atom_site_attached_hydrogens
_atom_site_calc_flag
Nb1 Nb5+ 2 a 0. 0. 0. 0.6667 0 d
Ti1 Ti4+ 2 a 0. 0. 0. 0.3333 0 d
Nb2 Nb5+ 4 i 0.1856(1) 0. 0.0060(1) 0.6667 0 d
Ti2 Ti4+ 4 i 0.1856(1) 0. 0.0060(1) 0.3333 0 d
Nb3 Nb5+ 4 i 0.0786(1) 0. 0.6368(1) 0.6667 0 d
Ti3 Ti4+ 4 i 0.0786(1) 0. 0.6368(1) 0.3333 0 d
Nb4 Nb5+ 4 i 0.8889(1) 0. 0.6307(1) 0.6667 0 d
Ti4 Ti4+ 4 i 0.8889(1) 0. 0.6307(1) 0.3333 0 d
Nb5 Nb5+ 4 i 0.2931(1) 0. 0.3976(2) 0.6667 0 d
Ti5 Ti4+ 4 i 0.2931(1) 0. 0.3976(2) 0.3333 0 d
O1 O2- 4 i 0.1738(4) 0. 0.5859(7) 1. 0 d
O2 O2- 4 i 0.3730(4) 0. 0.5800(8) 1. 0 d
O3 O2- 4 i 0.5967(5) 0. 0.6210(8) 1. 0 d
O4 O2- 4 i 0.7909(5) 0. 0.6188(9) 1. 0 d
O5 O2- 4 i 0.2508(4) 0. 0.1973(7) 1. 0 d
O6 O2- 4 i 0.7094(5) 0. 0.0022(8) 1. 0 d
O7 O2- 4 i 0.8996(5) 0. 0.9863(8) 1. 0 d
O8 O2- 4 i 0.0250(5) 0. 0.4188(8) 1. 0 d
O9 O2- 4 i 0.8753(4) 0. 0.1885(8) 1. 0 d
O10 O2- 2 b 0.5 0. 0. 1. 0 d
O11 O2- 4 i 0.0495(4) 0. 0.1979(8) 1. 0 d

loop_
_atom_type_symbol
_atom_type_oxidation_number
Nb5+ 5.000
Ti4+ 4.000
O2- -2.000
